data_2009118
loop_
_publ_author_name
'Zukerman-Schpector, J.'
'Camillo, Robinson L.'
'Comasseto, Jo\~ao V.'
'Cunha, Rodrigo L. O. R.'
'Lemos, Francisco C.D.'
'Caracelli, I.'

_publ_section_title
;
 Acetonyldichloro[(<i>Z</i>)-2-chloro-1-methyl-2-phenylethenyl]tellurium(IV)
;
_journal_issue 11
_journal_name_full 'Acta Crystallographica Section C'
_journal_page_first 1930
_journal_page_last 1932
_journal_paper_doi 10.1107/S0108270199009269
_journal_volume 55
_journal_year 1999
_chemical_formula_moiety 'C12 H13 Cl3 O Te'
_chemical_formula_sum 'C12 H13 Cl3 O Te'
_chemical_formula_weight 407.17
_chemical_name_systematic
;
 ?
;
_space_group_IT_number 14
_symmetry_cell_setting monoclinic
_symmetry_space_group_name_Hall '-P 2yn'
_symmetry_space_group_name_H-M 'P 1 21/n 1'
_cell_angle_alpha 90.00
_cell_angle_beta 102.629(9)
_cell_angle_gamma 90.00
_cell_formula_units_Z 4
_cell_length_a 12.269(2)
_cell_length_b 6.0810(10)
_cell_length_c 20.176(2)
_cell_measurement_reflns_used 25
_cell_measurement_temperature 293(2)
_cell_measurement_theta_max 18.12
_cell_measurement_theta_min 9.56
_cell_volume 1468.9(4)
_computing_cell_refinement 'CAD-4 Software'
_computing_data_collection 'CAD-4 Software (Enraf-Nonius, 1989)'
_computing_data_reduction 'MolEN (Fair, 1990)'
_computing_molecular_graphics 'ZORTEP (Zsolnai, 1995)'
_computing_publication_material SHELXL97
_computing_structure_refinement 'SHELXL97 (Sheldrick, 1997)'
_computing_structure_solution 'SHELXS97 (Sheldrick, 1990)'
_diffrn_ambient_temperature 293(2)
_diffrn_measurement_device_type 'Enraf-Nonius CAD-4'
_diffrn_measurement_method \w/-2\q
_diffrn_radiation_monochromator graphite
_diffrn_radiation_source 'fine-focus sealed tube'
_diffrn_radiation_type MoK\a
_diffrn_radiation_wavelength 0.71073
_diffrn_reflns_av_R_equivalents 0.015
_diffrn_reflns_av_sigmaI/netI 0.0197
_diffrn_reflns_limit_h_max 14
_diffrn_reflns_limit_h_min -14
_diffrn_reflns_limit_k_max 0
_diffrn_reflns_limit_k_min -7
_diffrn_reflns_limit_l_max 24
_diffrn_reflns_limit_l_min 0
_diffrn_reflns_number 2807
_diffrn_reflns_theta_max 25.46
_diffrn_reflns_theta_min 3.20
_diffrn_standards_decay_% 0.4
_diffrn_standards_interval_time 30
_diffrn_standards_number 3
_exptl_absorpt_coefficient_mu 2.552
_exptl_absorpt_correction_T_max 0.629
_exptl_absorpt_correction_T_min 0.469
_exptl_absorpt_correction_type '\y scan'
_exptl_absorpt_process_details '(North et al., 1968)'
_exptl_crystal_colour yellow
_exptl_crystal_density_diffrn 1.841
_exptl_crystal_density_method 'not measured'
_exptl_crystal_description irregular
_exptl_crystal_F_000 784
_exptl_crystal_size_max 0.35
_exptl_crystal_size_mid 0.20
_exptl_crystal_size_min 0.20
_refine_diff_density_max 0.797
_refine_diff_density_min -0.844
_refine_ls_extinction_method none
_refine_ls_goodness_of_fit_ref 1.047
_refine_ls_hydrogen_treatment constr
_refine_ls_matrix_type full
_refine_ls_number_parameters 156
_refine_ls_number_reflns 2726
_refine_ls_number_restraints 0
_refine_ls_restrained_S_all 1.047
_refine_ls_R_factor_all 0.039
_refine_ls_R_factor_gt 0.030
_refine_ls_shift/su_max <0.001
_refine_ls_shift/su_mean 0.000
_refine_ls_structure_factor_coef Fsqd
_refine_ls_weighting_details 'calc w = 1/[\s^2^(Fo^2^)+(0.0477P)^2^+2.6277P] where P = (Fo^2^+2Fc^2^)/3'
_refine_ls_weighting_scheme calc
_refine_ls_wR_factor_ref 0.086
_reflns_number_gt 2387
_reflns_number_total 2726
_reflns_threshold_expression F^2^>2\sF^2^
_cod_data_source_file fg1570.cif
_cod_data_source_block fg1570
_cod_original_sg_symbol_H-M 'P 21/n'
_cod_database_code 2009118

loop_
_symmetry_equiv_pos_as_xyz
'x, y, z'
'-x+1/2, y+1/2, -z+1/2'
'-x, -y, -z'
'x-1/2, -y-1/2, z-1/2'

loop_
_atom_site_label
_atom_site_fract_x
_atom_site_fract_y
_atom_site_fract_z
_atom_site_U_iso_or_equiv
_atom_site_adp_type
_atom_site_calc_flag
_atom_site_refinement_flags
_atom_site_occupancy
_atom_site_disorder_assembly
_atom_site_disorder_group
_atom_site_type_symbol
Te .55633(2) .16576(4) .225870(12) .03628(11) Uani d . 1 . . Te
Cl1 .39162(10) .3285(2) .14469(6) .0562(3) Uani d . 1 . . Cl
Cl2 .70140(11) -.0400(3) .30790(7) .0696(4) Uani d . 1 . . Cl
Cl3 .55212(11) .4486(2) .35786(7) .0603(3) Uani d . 1 . . Cl
O .6253(4) .0645(8) .0993(2) .0876(15) Uani d . 1 . . O
C1 .4449(3) .1046(7) .2905(2) .0351(8) Uani d . 1 . . C
C2 .4538(3) .2353(7) .3446(2) .0382(9) Uani d . 1 . . C
C3 .3587(4) -.0720(8) .2706(2) .0476(11) Uani d . 1 . . C
H3A .3089 -.0710 .3013 .071 Uiso calc R 1 . . H
H3B .3949 -.2125 .2726 .071 Uiso calc R 1 . . H
H3C .3170 -.0457 .2252 .071 Uiso calc R 1 . . H
C4 .3900(3) .2145(7) .3985(2) .0381(9) Uani d . 1 . . C
C5 .3912(4) .0203(8) .4342(2) .0465(10) Uani d . 1 . . C
H5 .4297 -.1011 .4231 .056 Uiso calc R 1 . . H
C6 .3349(4) .0066(10) .4866(2) .0547(12) Uani d . 1 . . C
H6 .3364 -.1237 .5109 .066 Uiso calc R 1 . . H
C7 .2771(4) .1838(10) .5027(2) .0578(13) Uani d . 1 . . C
H7 .2402 .1731 .5382 .069 Uiso calc R 1 . . H
C8 .2729(5) .3773(10) .4672(3) .0612(14) Uani d . 1 . . C
H8 .2316 .4955 .4776 .073 Uiso calc R 1 . . H
C9 .3306(4) .3945(9) .4158(2) .0521(11) Uani d . 1 . . C
H9 .3301 .5267 .3925 .063 Uiso calc R 1 . . H
C10 .5256(4) -.1276(7) .1678(2) .0499(11) Uani d . 1 . . C
H10A .5587 -.2523 .1948 .060 Uiso calc R 1 . . H
H10B .4459 -.1527 .1533 .060 Uiso calc R 1 . . H
C11 .5769(4) -.1009(9) .1070(2) .0509(11) Uani d . 1 . . C
C12 .5595(5) -.2866(10) .0580(3) .0677(15) Uani d . 1 . . C
H12A .4833 -.2872 .0330 .102 Uiso calc R 1 . . H
H12B .5758 -.4228 .0822 .102 Uiso calc R 1 . . H
H12C .6083 -.2698 .0270 .102 Uiso calc R 1 . . H

loop_
_atom_site_aniso_label
_atom_site_aniso_U_11
_atom_site_aniso_U_22
_atom_site_aniso_U_33
_atom_site_aniso_U_12
_atom_site_aniso_U_13
_atom_site_aniso_U_23
Te .03212(16) .04182(18) .03692(17) -.00423(11) .01196(11) -.00044(11)
Cl1 .0468(6) .0647(8) .0542(7) .0016(5) .0044(5) .0144(6)
Cl2 .0497(7) .0959(11) .0621(7) .0265(7) .0095(6) .0127(7)
Cl3 .0629(7) .0589(8) .0633(7) -.0247(6) .0225(6) -.0190(6)
O .114(4) .091(3) .076(3) -.053(3) .061(3) -.025(2)
C1 .0310(19) .042(2) .0334(19) -.0019(16) .0091(15) .0021(17)
C2 .033(2) .045(2) .036(2) -.0016(18) .0065(16) .0010(18)
C3 .047(2) .056(3) .044(2) -.018(2) .018(2) -.008(2)
C4 .035(2) .046(2) .0315(19) -.0016(18) .0043(16) -.0025(17)
C5 .041(2) .053(3) .045(2) -.002(2) .0093(18) .002(2)
C6 .051(3) .070(3) .042(2) -.007(3) .0083(19) .010(2)
C7 .050(3) .086(4) .040(2) -.008(3) .015(2) -.011(3)
C8 .062(3) .069(3) .057(3) .007(3) .025(3) -.015(3)
C9 .057(3) .053(3) .049(3) .009(2) .017(2) -.006(2)
C10 .067(3) .043(2) .046(2) -.014(2) .025(2) -.004(2)
C11 .050(3) .062(3) .045(2) -.004(2) .019(2) -.003(2)
C12 .085(4) .074(4) .050(3) -.003(3) .029(3) -.013(3)

loop_
_atom_type_symbol
_atom_type_description
_atom_type_scat_dispersion_real
_atom_type_scat_dispersion_imag
_atom_type_scat_source
C C 0.0033 0.0016 'International Tables Vol C Tables 4.2.6.8 and 6.1.1.4'
O O 0.0106 0.0060 'International Tables Vol C Tables 4.2.6.8 and 6.1.1.4'
Cl Cl 0.1484 0.1585 'International Tables Vol C Tables 4.2.6.8 and 6.1.1.4'
Te Te -0.5308 1.6751 'International Tables Vol C Tables 4.2.6.8 and 6.1.1.4'
H H 0.0000 0.0000 'International Tables Vol C Tables 4.2.6.8 and 6.1.1.4'

loop_
_geom_angle_atom_site_label_1
_geom_angle_atom_site_label_2
_geom_angle_atom_site_label_3
_geom_angle
_geom_angle_publ_flag
C1 Te C10 97.59(17) yes
C1 Te Cl2 88.07(11) yes
C10 Te Cl2 87.68(15) yes
C1 Te Cl1 86.28(11) yes
C10 Te Cl1 87.17(15) yes
Cl2 Te Cl1 171.78(5) yes
C2 C1 C3 124.9(4) no
C2 C1 Te 116.7(3) no
C3 C1 Te 118.2(3) no
C1 C2 C4 126.0(4) no
C1 C2 Cl3 119.8(3) no
C4 C2 Cl3 114.2(3) no
C5 C4 C9 119.0(4) no
C5 C4 C2 120.7(4) no
C9 C4 C2 120.3(4) no
C4 C5 C6 119.9(5) no
C7 C6 C5 120.3(5) no
C6 C7 C8 121.0(4) no
C7 C8 C9 119.3(5) no
C8 C9 C4 120.5(5) no
C11 C10 Te 107.7(3) no
O C11 C12 123.8(5) no
O C11 C10 120.3(4) no
C12 C11 C10 115.9(4) no

loop_
_geom_bond_atom_site_label_1
_geom_bond_atom_site_label_2
_geom_bond_distance
_geom_bond_publ_flag
Te C1 2.119(4) yes
Te C10 2.122(4) yes
Te Cl2 2.4870(13) yes
Te Cl1 2.5096(12) yes
Cl3 C2 1.751(4) no
O C11 1.195(6) no
C1 C2 1.335(6) no
C1 C3 1.499(6) no
C2 C4 1.477(6) no
C4 C5 1.382(6) no
C4 C9 1.401(6) no
C5 C6 1.386(6) no
C6 C7 1.367(7) no
C7 C8 1.372(8) no
C8 C9 1.382(7) no
C10 C11 1.505(6) no
C11 C12 1.485(7) no

loop_
_cod_related_entry_id
_cod_related_entry_database
_cod_related_entry_code
1 ChemSpider 21182792
